data_1572373
loop_
_publ_author_name
'Pacoste, Laura'
'Ignat'ev, Vladislav Mikhailovich'
'Dominiak, Paulina Maria'
'Zou, Xiaodong'

_publ_section_title
;
 On the structure refinement of metal complexes against 3D electron
 diffraction data using multipolar scattering factors.
;
_journal_issue 5
_journal_name_full IUCrJ
_journal_paper_doi 10.1107/S2052252524006730
_journal_volume 11
_journal_year 2024
_chemical_formula_moiety 'C15 H21 Fe O6'
_chemical_formula_sum 'C15 H21 Fe O6'
_chemical_formula_weight 353.175
_space_group_crystal_system orthorhombic
_space_group_IT_number 61
_space_group_name_Hall '-P 2ac 2ab'
_space_group_name_H-M_alt 'P b c a'
_symmetry_Int_Tables_number 61
_audit_creation_date 2024-01-04
_audit_creation_method
;
Olex2 1.5
(compiled 2023.08.24 svn.re1ec1418 for OlexSys, GUI svn.r6817)
;
_cell_angle_alpha 90
_cell_angle_beta 90
_cell_angle_gamma 90
_cell_formula_units_Z 8
_cell_length_a 15.1898(3)
_cell_length_b 13.3897(2)
_cell_length_c 16.3685(3)
_cell_measurement_reflns_used 9267
_cell_measurement_temperature 100(2)
_cell_measurement_theta_max 69.90
_cell_measurement_theta_min 2.70
_cell_volume 3329.14(10)
_computing_molecular_graphics 'Olex2 1.5 (Dolomanov et al., 2009)'
_computing_publication_material 'Olex2 1.5 (Dolomanov et al., 2009)'
_computing_structure_refinement 'olex2.refine 1.5 (Bourhis et al., 2015)'
_diffrn_ambient_temperature 100.04
_diffrn_measured_fraction_theta_full 0.9877
_diffrn_measured_fraction_theta_max 0.9616
_diffrn_measurement_device_type 'Bruker SMART CCD Apex-II area-detector'
_diffrn_measurement_method '\f and \w'
_diffrn_radiation_monochromator graphite
_diffrn_radiation_source 'fine-focus sealed tube'
_diffrn_radiation_type 'Cu K\a'
_diffrn_radiation_wavelength 1.54178
_diffrn_reflns_av_R_equivalents 0.0451
_diffrn_reflns_av_unetI/netI 0.0213
_diffrn_reflns_Laue_measured_fraction_full 0.9877
_diffrn_reflns_Laue_measured_fraction_max 0.9616
_diffrn_reflns_limit_h_max 17
_diffrn_reflns_limit_h_min -18
_diffrn_reflns_limit_k_max 16
_diffrn_reflns_limit_k_min -16
_diffrn_reflns_limit_l_max 19
_diffrn_reflns_limit_l_min -17
_diffrn_reflns_number 30371
_diffrn_reflns_point_group_measured_fraction_full 0.9877
_diffrn_reflns_point_group_measured_fraction_max 0.9616
_diffrn_reflns_theta_full 67.6786
_diffrn_reflns_theta_max 70.32
_diffrn_reflns_theta_min 5.17
_diffrn_standards_interval_count 0
_diffrn_standards_interval_time 0
_diffrn_standards_number 0
_exptl_absorpt_coefficient_mu 7.493
_exptl_absorpt_correction_T_max 0.433
_exptl_absorpt_correction_T_min 0.104
_exptl_absorpt_correction_type numerical
_exptl_absorpt_process_details 'SADABS (Sheldrick, 2008a)'
_exptl_crystal_colour red
_exptl_crystal_density_diffrn 1.409
_exptl_crystal_description plate
_exptl_crystal_F_000 1477.249
_exptl_crystal_size_max 0.56
_exptl_crystal_size_mid 0.237
_exptl_crystal_size_min 0.164
_refine_diff_density_max 0.2297
_refine_diff_density_min -0.2847
_refine_diff_density_rms 0.0470
_refine_ls_d_res_high 0.8187
_refine_ls_d_res_low 8.5610
_refine_ls_extinction_coef 0.00069(4)
_refine_ls_extinction_expression Fc^*^=kFc[1+0.001xFc^2^\l^3^/sin(2\q)]^-1/4^
_refine_ls_extinction_method none
_refine_ls_goodness_of_fit_ref 1.1402
_refine_ls_hydrogen_treatment constr
_refine_ls_matrix_type full
_refine_ls_number_constraints 30
_refine_ls_number_parameters 206
_refine_ls_number_reflns 3056
_refine_ls_number_restraints 0
_refine_ls_restrained_S_all 1.1402
_refine_ls_R_factor_all 0.0257
_refine_ls_R_factor_gt 0.0232
_refine_ls_shift/su_max 0.0024
_refine_ls_shift/su_mean 0.0000
_refine_ls_structure_factor_coef Fsqd
_refine_ls_weighting_details 'w=1/[\s^2^(Fo^2^)+(0.0221P)^2^+1.2205P] where P=(Fo^2^+2Fc^2^)/3'
_refine_ls_weighting_scheme calc
_refine_ls_wR_factor_gt 0.0593
_refine_ls_wR_factor_ref 0.0604
_reflns_Friedel_coverage 0.0
_reflns_limit_h_max 18
_reflns_limit_h_min 0
_reflns_limit_k_max 16
_reflns_limit_k_min 0
_reflns_limit_l_max 19
_reflns_limit_l_min 0
_reflns_number_gt 2819
_reflns_number_total 3056
_reflns_threshold_expression I>=2u(I)
_cod_data_source_file jf5002.cif
_cod_data_source_block XRD_TAAM-ligand-FeIII
_cod_database_code 1572373
_shelx_estimated_absorpt_t_min 0.102
_shelx_estimated_absorpt_t_max 0.373
_olex2_refinement_description
;
1. Fixed Uiso
 At 1.2 times of:
  All C(H) groups
 At 1.5 times of:
  All C(H,H,H) groups
2.a Aromatic/amide H refined with riding coordinates:
 C2(H2), C7(H7), C12(H12)
2.b Idealised Me refined as rotating group:
 C4(H4a,H4b,H4c), C5(H5a,H5b,H5c), C9(H9a,H9b,H9c), C10(H10a,H10b,H10c),
 C14(H14a,H14b,H14c), C15(H15a,H15b,H15c)
;
_olex2_refine_details
;
Refinement using NoSpherA2, an implementation of
NOn-SPHERical Atom-form-factors in Olex2.
Please cite:
F. Kleemiss et al. Chem. Sci. DOI 10.1039/D0SC05526C - 2021
NoSpherA2 implementation of HAR makes use of
tailor-made aspherical atomic form factors calculated
on-the-fly from a Hirshfeld-partitioned electron density (ED) - not from
spherical-atom form factors.

The ED is calculated from a gaussian basis set single determinant SCF
wavefunction - either Hartree-Fock or DFT using selected funtionals
 - for a fragment of the crystal.
This fragment can be embedded in an electrostatic crystal field by employing cluster charges
or modelled using implicit solvation models, depending on the software used.
The following options were used:
   SOFTWARE:       discambMATTS2tsc   v.3.006
   PARTITIONING:   NoSpherA2
   INT ACCURACY:   Normal
   METHOD:         B3LYP
   BASIS SET:      def2-SVP
   CHARGE:         0
   MULTIPLICITY:   2
   DATE:           2024-01-04_20-25-25
;
_olex2_submission_special_instructions 'No special instructions were received'

loop_
_space_group_symop_id
_space_group_symop_operation_xyz
1 x,y,z
2 x+1/2,-y+1/2,-z
3 -x,y+1/2,-z+1/2
4 -x+1/2,-y,z+1/2
5 -x,-y,-z
6 -x-1/2,y-1/2,z
7 x,-y-1/2,z-1/2
8 x-1/2,y,-z-1/2

loop_
_atom_site_label
_atom_site_type_symbol
_atom_site_fract_x
_atom_site_fract_y
_atom_site_fract_z
_atom_site_U_iso_or_equiv
_atom_site_adp_type
_atom_site_occupancy
_atom_site_refinement_flags_posn
Fe1 Fe 0.357016(14) 0.274348(15) 0.254497(12) 0.01300(8) Uani 1.000000 .
O1 O 0.45751(6) 0.17758(7) 0.25256(6) 0.0192(2) Uani 1.000000 .
O2 O 0.42706(6) 0.36036(7) 0.18029(6) 0.0201(2) Uani 1.000000 .
O3 O 0.29867(6) 0.20010(7) 0.16436(6) 0.0197(2) Uani 1.000000 .
O4 O 0.26053(7) 0.37549(7) 0.24727(6) 0.0189(2) Uani 1.000000 .
O5 O 0.29355(6) 0.18249(7) 0.33153(6) 0.0186(2) Uani 1.000000 .
O6 O 0.40394(6) 0.34324(7) 0.35434(6) 0.0208(2) Uani 1.000000 .
C1 C 0.52954(9) 0.18130(10) 0.21408(9) 0.0177(3) Uani 1.000000 .
C2 C 0.55540(10) 0.26177(10) 0.16350(9) 0.0218(3) Uani 1.000000 .
H2 H 0.61131(10) 0.25850(10) 0.13762(9) 0.0261(4) Uiso 1.000000 R
C3 C 0.50301(9) 0.34581(10) 0.14964(8) 0.0185(3) Uani 1.000000 .
C4 C 0.58960(10) 0.09274(11) 0.22212(11) 0.0273(3) Uani 1.000000 .
H4a H 0.5813(6) 0.0619(5) 0.2759(3) 0.0410(5) Uiso 1.000000 GR
H4b H 0.5758(5) 0.0440(4) 0.1793(4) 0.0410(5) Uiso 1.000000 GR
H4c H 0.65088(10) 0.11456(17) 0.2164(7) 0.0410(5) Uiso 1.000000 GR
C5 C 0.53543(11) 0.42706(11) 0.09387(10) 0.0316(4) Uani 1.000000 .
H5a H 0.5030(6) 0.4244(6) 0.0422(3) 0.0474(6) Uiso 1.000000 GR
H5b H 0.5260(7) 0.49217(13) 0.1198(3) 0.0474(6) Uiso 1.000000 GR
H5c H 0.5984(2) 0.4176(5) 0.0833(6) 0.0474(6) Uiso 1.000000 GR
C6 C 0.22250(10) 0.21404(11) 0.13427(9) 0.0217(3) Uani 1.000000 .
C7 C 0.16920(10) 0.29658(11) 0.14971(9) 0.0254(3) Uani 1.000000 .
H7 H 0.11413(10) 0.30050(11) 0.12239(9) 0.0305(4) Uiso 1.000000 R
C8 C 0.19213(9) 0.37473(10) 0.20352(8) 0.0182(3) Uani 1.000000 .
C9 C 0.19036(12) 0.13402(13) 0.07698(11) 0.0411(4) Uani 1.000000 .
H9a H 0.2286(6) 0.1315(7) 0.0288(4) 0.0617(7) Uiso 1.000000 GR
H9b H 0.1916(8) 0.0693(2) 0.1049(3) 0.0617(7) Uiso 1.000000 GR
H9c H 0.1299(4) 0.1491(6) 0.0600(7) 0.0617(7) Uiso 1.000000 GR
C10 C 0.13275(10) 0.46394(11) 0.20879(11) 0.0289(4) Uani 1.000000 .
H10a H 0.1375(6) 0.4938(5) 0.2633(3) 0.0433(5) Uiso 1.000000 GR
H10b H 0.1501(5) 0.5131(4) 0.1675(5) 0.0433(5) Uiso 1.000000 GR
H10c H 0.07177(13) 0.44319(18) 0.1991(7) 0.0433(5) Uiso 1.000000 GR
C11 C 0.30524(9) 0.16926(10) 0.40739(9) 0.0190(3) Uani 1.000000 .
C12 C 0.35910(10) 0.22882(11) 0.45681(10) 0.0257(4) Uani 1.000000 .
H12 H 0.36673(10) 0.21044(11) 0.51242(10) 0.0309(4) Uiso 1.000000 R
C13 C 0.40248(9) 0.31472(11) 0.42782(9) 0.0208(3) Uani 1.000000 .
C14 C 0.25346(11) 0.08575(11) 0.44599(10) 0.0324(4) Uani 1.000000 .
H14a H 0.1924(2) 0.1072(3) 0.4541(7) 0.0486(6) Uiso 1.000000 GR
H14b H 0.2547(7) 0.0272(3) 0.4101(4) 0.0486(6) Uiso 1.000000 GR
H14c H 0.2796(5) 0.0686(6) 0.4989(3) 0.0486(6) Uiso 1.000000 GR
C15 C 0.44891(12) 0.38064(13) 0.48825(10) 0.0352(4) Uani 1.000000 .
H15a H 0.5099(3) 0.3909(8) 0.4707(4) 0.0529(6) Uiso 1.000000 GR
H15b H 0.4188(5) 0.4452(4) 0.4913(6) 0.0529(6) Uiso 1.000000 GR
H15c H 0.4483(7) 0.3488(5) 0.54216(19) 0.0529(6) Uiso 1.000000 GR

loop_
_atom_site_aniso_label
_atom_site_aniso_U_11
_atom_site_aniso_U_22
_atom_site_aniso_U_33
_atom_site_aniso_U_12
_atom_site_aniso_U_13
_atom_site_aniso_U_23
Fe1 0.01311(13) 0.01249(12) 0.01340(13) -0.00102(9) -0.00031(8) 0.00074(8)
O1 0.0142(5) 0.0165(5) 0.0270(6) -0.0002(4) 0.0025(4) 0.0047(4)
O2 0.0205(5) 0.0183(5) 0.0216(5) 0.0005(4) 0.0036(4) 0.0053(4)
O3 0.0221(5) 0.0181(5) 0.0189(5) 0.0030(4) -0.0022(4) -0.0045(4)
O4 0.0177(5) 0.0156(5) 0.0233(5) 0.0013(4) -0.0018(4) -0.0029(4)
O5 0.0187(5) 0.0191(5) 0.0179(5) -0.0041(4) 0.0011(4) 0.0017(4)
O6 0.0235(5) 0.0205(5) 0.0185(5) -0.0052(4) -0.0049(4) 0.0003(4)
C1 0.0168(7) 0.0120(6) 0.0242(7) -0.0021(6) -0.0015(6) 0.0002(6)
C2 0.0201(7) 0.0182(7) 0.0270(8) 0.0003(6) 0.0102(6) 0.0006(6)
C3 0.0250(8) 0.0149(6) 0.0157(7) -0.0026(6) 0.0027(5) 0.0020(5)
C4 0.0181(7) 0.0172(7) 0.0466(10) -0.0007(6) 0.0030(7) -0.0004(7)
C5 0.0405(9) 0.0277(8) 0.0265(9) -0.0015(8) 0.0137(7) 0.0083(7)
C6 0.0257(8) 0.0208(7) 0.0185(7) -0.0008(6) -0.0025(6) -0.0073(6)
C7 0.0210(8) 0.0283(8) 0.0268(8) 0.0043(7) -0.0100(6) -0.0066(6)
C8 0.0187(7) 0.0144(6) 0.0215(7) 0.0004(6) 0.0007(6) 0.0017(5)
C9 0.0374(10) 0.0463(10) 0.0396(10) -0.0033(9) -0.0084(8) -0.0245(9)
C10 0.0261(8) 0.0206(7) 0.0400(10) 0.0058(7) -0.0006(7) 0.0059(7)
C11 0.0201(7) 0.0161(6) 0.0208(7) 0.0009(6) 0.0031(5) 0.0037(5)
C12 0.0350(9) 0.0277(8) 0.0144(8) -0.0033(7) -0.0056(6) 0.0057(6)
C13 0.0205(7) 0.0211(7) 0.0208(8) 0.0004(6) -0.0054(6) -0.0037(6)
C14 0.0375(9) 0.0265(8) 0.0332(9) -0.0017(8) 0.0073(7) 0.0124(7)
C15 0.0405(10) 0.0383(9) 0.0269(9) -0.0031(8) -0.0126(7) -0.0091(7)

loop_
_atom_type_symbol
_atom_type_scat_dispersion_real
_atom_type_scat_dispersion_imag
_atom_type_scat_source
_atom_type_scat_dispersion_source
C 0.01788 0.00908 'NoSpherA2: Chem.Sci. 2021, DOI:10.1039/D0SC05526C' 'Brennan, Cowan, Rev. Sci. Instrum., 1992, 63, 850'
Fe -1.13089 3.15213 'NoSpherA2: Chem.Sci. 2021, DOI:10.1039/D0SC05526C' 'Brennan, Cowan, Rev. Sci. Instrum., 1992, 63, 850'
H 0.00000 0.00000 'NoSpherA2: Chem.Sci. 2021, DOI:10.1039/D0SC05526C' 'Brennan, Cowan, Rev. Sci. Instrum., 1992, 63, 850'
O 0.04960 0.03233 'NoSpherA2: Chem.Sci. 2021, DOI:10.1039/D0SC05526C' 'Brennan, Cowan, Rev. Sci. Instrum., 1992, 63, 850'

loop_
_geom_angle_atom_site_label_1
_geom_angle_atom_site_label_2
_geom_angle_atom_site_label_3
_geom_angle
_geom_angle_site_symmetry_1
_geom_angle_site_symmetry_3
_geom_angle_publ_flag
O2 Fe1 O1 87.54(4) . . ?
O3 Fe1 O1 90.26(4) . . ?
O3 Fe1 O2 94.30(4) . . ?
O4 Fe1 O1 175.07(4) . . ?
O4 Fe1 O2 87.92(4) . . ?
O4 Fe1 O3 88.17(4) . . ?
O5 Fe1 O1 88.83(4) . . ?
O5 Fe1 O2 176.19(4) . . ?
O5 Fe1 O3 86.89(4) . . ?
O5 Fe1 O4 95.75(4) . . ?
O6 Fe1 O1 92.27(4) . . ?
O6 Fe1 O2 92.37(4) . . ?
O6 Fe1 O3 172.96(4) . . ?
O6 Fe1 O4 89.84(4) . . ?
O6 Fe1 O5 86.60(4) . . ?
C1 O1 Fe1 129.98(9) . . ?
C3 O2 Fe1 129.69(9) . . ?
C6 O3 Fe1 128.31(9) . . ?
C8 O4 Fe1 129.18(9) . . ?
C11 O5 Fe1 129.34(9) . . ?
C13 O6 Fe1 129.09(9) . . ?
C2 C1 O1 124.21(13) . . ?
C4 C1 O1 116.82(12) . . ?
C4 C1 C2 118.95(13) . . ?
H2 C2 C1 118.30(8) . . ?
C3 C2 C1 123.40(13) . . ?
C3 C2 H2 118.30(8) . . ?
C2 C3 O2 125.14(13) . . ?
C5 C3 O2 115.18(13) . . ?
C5 C3 C2 119.67(13) . . ?
H4a C4 C1 109.5 . . ?
H4b C4 C1 109.5 . . ?
H4b C4 H4a 109.5 . . ?
H4c C4 C1 109.5 . . ?
H4c C4 H4a 109.5 . . ?
H4c C4 H4b 109.5 . . ?
H5a C5 C3 109.5 . . ?
H5b C5 C3 109.5 . . ?
H5b C5 H5a 109.5 . . ?
H5c C5 C3 109.5 . . ?
H5c C5 H5a 109.5 . . ?
H5c C5 H5b 109.5 . . ?
C7 C6 O3 125.10(13) . . ?
C9 C6 O3 115.59(13) . . ?
C9 C6 C7 119.30(14) . . ?
H7 C7 C6 118.04(8) . . ?
C8 C7 C6 123.92(13) . . ?
C8 C7 H7 118.04(8) . . ?
C7 C8 O4 124.28(13) . . ?
C10 C8 O4 117.15(13) . . ?
C10 C8 C7 118.56(13) . . ?
H9a C9 C6 109.5 . . ?
H9b C9 C6 109.5 . . ?
H9b C9 H9a 109.5 . . ?
H9c C9 C6 109.5 . . ?
H9c C9 H9a 109.5 . . ?
H9c C9 H9b 109.5 . . ?
H10a C10 C8 109.5 . . ?
H10b C10 C8 109.5 . . ?
H10b C10 H10a 109.5 . . ?
H10c C10 C8 109.5 . . ?
H10c C10 H10a 109.5 . . ?
H10c C10 H10b 109.5 . . ?
C12 C11 O5 124.65(13) . . ?
C14 C11 O5 116.23(13) . . ?
C14 C11 C12 119.06(13) . . ?
H12 C12 C11 118.52(8) . . ?
C13 C12 C11 122.97(14) . . ?
C13 C12 H12 118.52(9) . . ?
C12 C13 O6 125.21(13) . . ?
C15 C13 O6 116.20(13) . . ?
C15 C13 C12 118.56(14) . . ?
H14a C14 C11 109.5 . . ?
H14b C14 C11 109.5 . . ?
H14b C14 H14a 109.5 . . ?
H14c C14 C11 109.5 . . ?
H14c C14 H14a 109.5 . . ?
H14c C14 H14b 109.5 . . ?
H15a C15 C13 109.5 . . ?
H15b C15 C13 109.5 . . ?
H15b C15 H15a 109.5 . . ?
H15c C15 C13 109.5 . . ?
H15c C15 H15a 109.5 . . ?
H15c C15 H15b 109.5 . . ?

loop_
_geom_bond_atom_site_label_1
_geom_bond_atom_site_label_2
_geom_bond_distance
_geom_bond_site_symmetry_2
_geom_bond_publ_flag
Fe1 O1 2.0024(10) . ?
Fe1 O2 1.9834(9) . ?
Fe1 O3 1.9876(10) . ?
Fe1 O4 1.9989(10) . ?
Fe1 O5 2.0079(9) . ?
Fe1 O6 2.0075(10) . ?
O1 C1 1.2636(17) . ?
O2 C3 1.2729(17) . ?
O3 C6 1.2714(17) . ?
O4 C8 1.2620(17) . ?
O5 C11 1.2668(17) . ?
O6 C13 1.2622(17) . ?
C1 C2 1.4145(19) . ?
C1 C4 1.5019(19) . ?
C2 H2 0.9500 . ?
C2 C3 1.397(2) . ?
C3 C5 1.5031(19) . ?
C4 H4a 0.9800 . ?
C4 H4b 0.9800 . ?
C4 H4c 0.9800 . ?
C5 H5a 0.9800 . ?
C5 H5b 0.9800 . ?
C5 H5c 0.9800 . ?
C6 C7 1.393(2) . ?
C6 C9 1.505(2) . ?
C7 H7 0.9500 . ?
C7 C8 1.411(2) . ?
C8 C10 1.4994(19) . ?
C9 H9a 0.9800 . ?
C9 H9b 0.9800 . ?
C9 H9c 0.9800 . ?
C10 H10a 0.9800 . ?
C10 H10b 0.9800 . ?
C10 H10c 0.9800 . ?
C11 C12 1.400(2) . ?
C11 C14 1.5060(19) . ?
C12 H12 0.9500 . ?
C12 C13 1.408(2) . ?
C13 C15 1.502(2) . ?
C14 H14a 0.9800 . ?
C14 H14b 0.9800 . ?
C14 H14c 0.9800 . ?
C15 H15a 0.9800 . ?
C15 H15b 0.9800 . ?
C15 H15c 0.9800 . ?

loop_
_geom_torsion_atom_site_label_1
_geom_torsion_atom_site_label_2
_geom_torsion_atom_site_label_3
_geom_torsion_atom_site_label_4
_geom_torsion
_geom_torsion_site_symmetry_1
_geom_torsion_site_symmetry_2
_geom_torsion_site_symmetry_3
_geom_torsion_site_symmetry_4
_geom_torsion_publ_flag
Fe1 O1 C1 C2 2.11(13) . . . . ?
Fe1 O1 C1 C4 -176.55(12) . . . . ?
Fe1 O2 C3 C2 -0.52(13) . . . . ?
Fe1 O2 C3 C5 178.76(12) . . . . ?
Fe1 O3 C6 C7 11.55(13) . . . . ?
Fe1 O3 C6 C9 -169.27(13) . . . . ?
Fe1 O4 C8 C7 1.41(13) . . . . ?
Fe1 O4 C8 C10 -177.62(12) . . . . ?
Fe1 O5 C11 C12 9.68(13) . . . . ?
Fe1 O5 C11 C14 -173.14(11) . . . . ?
Fe1 O6 C13 C12 -5.94(13) . . . . ?
Fe1 O6 C13 C15 175.99(12) . . . . ?
O1 C1 C2 C3 -0.99(17) . . . . ?
O2 C3 C2 C1 0.16(17) . . . . ?
O3 C6 C7 C8 -2.15(19) . . . . ?
O4 C8 C7 C6 -4.65(17) . . . . ?
O5 C11 C12 C13 4.02(17) . . . . ?
O6 C13 C12 C11 -5.96(18) . . . . ?
C1 C2 C3 C5 -179.09(14) . . . . ?
C6 C7 C8 C10 174.36(15) . . . . ?
C11 C12 C13 C15 172.06(15) . . . . ?
